data_4331099
loop_
_publ_author_name
'Ming-Xue Li'
'Min Yang'
'Jing-Yang Niu'
'Li-Zhi Zhang'
'Song-Qiang Xie'

_publ_section_title
;
 A Nine-Coordinated Bismuth(III) Complex Derived from Pentadentate
 2,6-Diacetylpyridine Bis(4N-methylthiosemicarbazone): Crystal Structure
 and Both in Vitro and in Vivo Biological Evaluation
;
_journal_name_full 'Inorganic Chemistry'
_journal_page_first 12521
_journal_page_last 12526
_journal_paper_doi 10.1021/ic301959z
_journal_volume 51
_journal_year 2012
_chemical_formula_sum 'C13 H19 Bi N10 O9 S2'
_chemical_formula_weight 732.50
_chemical_name_systematic
; 
 ? 
;
_space_group_IT_number 13
_symmetry_cell_setting monoclinic
_symmetry_space_group_name_Hall '-P 2yc'
_symmetry_space_group_name_H-M 'P 1 2/c 1'
_atom_sites_solution_hydrogens geom
_atom_sites_solution_primary direct
_atom_sites_solution_secondary difmap
_audit_creation_method SHELXL-97
_cell_angle_alpha 90.00
_cell_angle_beta 97.904(14)
_cell_angle_gamma 90.00
_cell_formula_units_Z 2
_cell_length_a 9.111(7)
_cell_length_b 13.899(11)
_cell_length_c 9.708(8)
_cell_measurement_reflns_used 2831
_cell_measurement_temperature 293(2)
_cell_measurement_theta_max 27.51
_cell_measurement_theta_min 2.58
_cell_volume 1217.7(17)
_computing_cell_refinement 'Bruker SMART'
_computing_data_collection 'Bruker SMART'
_computing_data_reduction 'Bruker SAINT'
_computing_molecular_graphics 'Bruker SHELXTL'
_computing_publication_material 'Bruker SHELXTL'
_computing_structure_refinement 'Bruker SHELXTL'
_computing_structure_solution 'Bruker SHELXTL'
_diffrn_ambient_temperature 293(2)
_diffrn_measured_fraction_theta_full 1.000
_diffrn_measured_fraction_theta_max 1.000
_diffrn_measurement_device_type 'CCD area detector'
_diffrn_measurement_method 'phi and omega scans'
_diffrn_radiation_monochromator graphite
_diffrn_radiation_source 'fine-focus sealed tube'
_diffrn_radiation_type MoK\a
_diffrn_radiation_wavelength 0.71073
_diffrn_reflns_av_R_equivalents 0.1612
_diffrn_reflns_av_sigmaI/netI 0.1092
_diffrn_reflns_limit_h_max 10
_diffrn_reflns_limit_h_min -10
_diffrn_reflns_limit_k_max 16
_diffrn_reflns_limit_k_min -16
_diffrn_reflns_limit_l_max 8
_diffrn_reflns_limit_l_min -11
_diffrn_reflns_number 5928
_diffrn_reflns_theta_full 25.00
_diffrn_reflns_theta_max 25.00
_diffrn_reflns_theta_min 2.26
_exptl_absorpt_coefficient_mu 7.475
_exptl_absorpt_correction_T_max 0.5862
_exptl_absorpt_correction_T_min 0.1983
_exptl_absorpt_correction_type empirical
_exptl_crystal_colour yellow
_exptl_crystal_density_diffrn 1.998
_exptl_crystal_description flake
_exptl_crystal_F_000 708
_exptl_crystal_size_max 0.32
_exptl_crystal_size_mid 0.23
_exptl_crystal_size_min 0.08
_refine_diff_density_max 2.817
_refine_diff_density_min -3.621
_refine_diff_density_rms 0.279
_refine_ls_extinction_method none
_refine_ls_goodness_of_fit_ref 1.118
_refine_ls_hydrogen_treatment none
_refine_ls_matrix_type full
_refine_ls_number_parameters 163
_refine_ls_number_reflns 2154
_refine_ls_number_restraints 1
_refine_ls_restrained_S_all 1.118
_refine_ls_R_factor_all 0.0799
_refine_ls_R_factor_gt 0.0608
_refine_ls_shift/su_max 0.000
_refine_ls_shift/su_mean 0.000
_refine_ls_structure_factor_coef Fsqd
_refine_ls_weighting_details 'calc w=1/[\s^2^(Fo^2^)+(0.0700P)^2^+0.0000P] where P=(Fo^2^+2Fc^2^)/3'
_refine_ls_weighting_scheme calc
_refine_ls_wR_factor_gt 0.1458
_refine_ls_wR_factor_ref 0.1532
_reflns_number_gt 1560
_reflns_number_total 2154
_reflns_threshold_expression >2sigma(I)
_cod_data_source_file ic301959z_si_001.cif
_cod_data_source_block 1
_cod_database_code 4331099

loop_
_symmetry_equiv_pos_as_xyz
'x, y, z'
'-x, y, -z+1/2'
'-x, -y, -z'
'x, -y, z-1/2'

loop_
_atom_site_label
_atom_site_type_symbol
_atom_site_fract_x
_atom_site_fract_y
_atom_site_fract_z
_atom_site_U_iso_or_equiv
_atom_site_adp_type
_atom_site_occupancy
_atom_site_symmetry_multiplicity
_atom_site_calc_flag
_atom_site_refinement_flags
Bi1 Bi 0.0000 0.25235(3) 0.2500 0.0306(3) Uani 1 2 d S
S1 S 0.0294(3) 0.1388(2) 0.0162(3) 0.0501(8) Uani 1 1 d .
O1 O -0.2559(10) 0.1800(6) 0.1947(10) 0.055(2) Uani 1 1 d .
O2 O -0.2299(10) 0.3149(7) 0.0974(9) 0.058(2) Uani 1 1 d .
O3 O -0.4408(16) 0.2485(7) 0.070(2) 0.113(6) Uani 1 1 d .
O4 O 0.5972(9) 0.3444(6) 0.7001(8) 0.053(2) Uani 1 1 d .
O5 O 0.5000 0.2127(12) 0.7500 0.072(4) Uani 1 2 d S
N1 N 0.2666(11) 0.1414(7) -0.1061(11) 0.057(3) Uani 1 1 d .
H1A H 0.3433 0.1707 -0.1277 0.069 Uiso 1 1 d R
N2 N 0.2329(9) 0.2791(6) 0.0076(8) 0.0294(19) Uani 1 1 d .
H2A H 0.3145 0.2989 -0.0172 0.035 Uiso 1 1 d RD
N3 N 0.1524(9) 0.3350(5) 0.0827(8) 0.0271(18) Uani 1 1 d .
N4 N 0.0000 0.4318(7) 0.2500 0.029(3) Uani 1 2 d S
N5 N -0.3117(14) 0.2470(7) 0.1203(13) 0.051(3) Uani 1 1 d .
N6 N 0.5000 0.3006(12) 0.7500 0.047(4) Uani 1 2 d S
C1 C 0.2435(18) 0.0426(8) -0.1543(18) 0.090(6) Uani 1 1 d .
H1B H 0.3311 0.0198 -0.1887 0.134 Uiso 1 1 calc R
H1C H 0.1612 0.0403 -0.2274 0.134 Uiso 1 1 calc R
H1D H 0.2231 0.0027 -0.0785 0.134 Uiso 1 1 calc R
C2 C 0.1819(11) 0.1873(8) -0.0308(11) 0.036(3) Uani 1 1 d .
C3 C 0.1929(10) 0.4229(6) 0.1061(9) 0.027(2) Uani 1 1 d .
C4 C 0.3239(11) 0.4672(8) 0.0558(11) 0.044(3) Uani 1 1 d .
H4A H 0.4104 0.4295 0.0867 0.066 Uiso 1 1 calc RD
H4B H 0.3374 0.5313 0.0921 0.066 Uiso 1 1 calc R
H4C H 0.3085 0.4695 -0.0440 0.066 Uiso 1 1 calc R
C5 C 0.0936(9) 0.4805(6) 0.1814(9) 0.025(2) Uani 1 1 d .
C6 C 0.0972(10) 0.5806(7) 0.1790(10) 0.030(2) Uani 1 1 d .
H6B H 0.1631 0.6137 0.1311 0.036 Uiso 1 1 calc R
C7 C 0.0000 0.6280(11) 0.2500 0.038(3) Uani 1 2 d S
H7C H 0.0000 0.6949 0.2500 0.046 Uiso 1 2 calc SR

loop_
_atom_site_aniso_label
_atom_site_aniso_U_11
_atom_site_aniso_U_22
_atom_site_aniso_U_33
_atom_site_aniso_U_23
_atom_site_aniso_U_13
_atom_site_aniso_U_12
Bi1 0.0339(4) 0.0212(4) 0.0385(4) 0.000 0.0107(2) 0.000
S1 0.0550(18) 0.0413(17) 0.0594(18) -0.0212(15) 0.0273(15) -0.0235(15)
O1 0.061(5) 0.035(5) 0.071(6) 0.012(5) 0.013(4) -0.002(4)
O2 0.072(6) 0.044(5) 0.056(5) 0.004(4) 0.003(4) -0.008(5)
O3 0.055(8) 0.136(18) 0.134(13) 0.021(7) -0.034(8) -0.011(6)
O4 0.057(5) 0.051(5) 0.058(5) -0.018(4) 0.026(4) -0.014(4)
O5 0.077(10) 0.050(9) 0.102(11) 0.000 0.054(9) 0.000
N1 0.066(7) 0.036(6) 0.079(7) -0.022(5) 0.043(6) -0.015(5)
N2 0.033(5) 0.016(4) 0.040(5) 0.003(4) 0.004(4) 0.005(4)
N3 0.037(5) 0.016(4) 0.029(4) -0.005(3) 0.009(3) -0.001(3)
N4 0.040(6) 0.018(6) 0.028(6) 0.000 0.007(5) 0.000
N5 0.050(7) 0.051(8) 0.051(6) -0.001(5) 0.007(5) -0.004(5)
N6 0.055(9) 0.048(9) 0.043(8) 0.000 0.028(7) 0.000
C1 0.118(13) 0.032(7) 0.136(14) -0.038(9) 0.082(11) -0.019(8)
C2 0.031(6) 0.041(7) 0.036(6) -0.013(5) 0.005(4) -0.001(5)
C3 0.034(5) 0.018(5) 0.030(5) 0.004(4) 0.004(4) -0.005(4)
C4 0.043(6) 0.036(6) 0.058(7) -0.009(6) 0.017(5) -0.020(5)
C5 0.023(4) 0.019(5) 0.033(5) -0.002(4) 0.000(4) -0.005(4)
C6 0.026(5) 0.023(5) 0.038(5) -0.008(4) -0.004(4) -0.007(4)
C7 0.043(8) 0.026(8) 0.045(8) 0.000 0.004(7) 0.000

loop_
_atom_type_symbol
_atom_type_description
_atom_type_scat_dispersion_real
_atom_type_scat_dispersion_imag
_atom_type_scat_source
C C 0.0033 0.0016 'International Tables Vol C Tables 4.2.6.8 and 6.1.1.4'
H H 0.0000 0.0000 'International Tables Vol C Tables 4.2.6.8 and 6.1.1.4'
Bi Bi -4.1077 10.2566 'International Tables Vol C Tables 4.2.6.8 and 6.1.1.4'
N N 0.0061 0.0033 'International Tables Vol C Tables 4.2.6.8 and 6.1.1.4'
O O 0.0106 0.0060 'International Tables Vol C Tables 4.2.6.8 and 6.1.1.4'
S S 0.1246 0.1234 'International Tables Vol C Tables 4.2.6.8 and 6.1.1.4'

loop_
_geom_angle_atom_site_label_1
_geom_angle_atom_site_label_2
_geom_angle_atom_site_label_3
_geom_angle
_geom_angle_site_symmetry_1
_geom_angle_site_symmetry_3
N4 Bi1 O1 113.4(2) . .
N4 Bi1 O1 113.4(2) . 2
O1 Bi1 O1 133.1(4) . 2
N4 Bi1 O2 70.0(2) . 2
O1 Bi1 O2 157.0(3) . 2
O1 Bi1 O2 49.6(3) 2 2
N4 Bi1 O2 70.0(2) . .
O1 Bi1 O2 49.6(3) . .
O1 Bi1 O2 157.0(3) 2 .
O2 Bi1 O2 140.1(4) 2 .
N4 Bi1 N3 63.23(17) . 2
O1 Bi1 N3 75.4(3) . 2
O1 Bi1 N3 127.7(3) 2 2
O2 Bi1 N3 87.3(3) 2 2
O2 Bi1 N3 74.9(3) . 2
N4 Bi1 N3 63.23(17) . .
O1 Bi1 N3 127.7(3) . .
O1 Bi1 N3 75.4(3) 2 .
O2 Bi1 N3 74.9(3) 2 .
O2 Bi1 N3 87.3(3) . .
N3 Bi1 N3 126.5(3) 2 .
N4 Bi1 S1 124.22(7) . .
O1 Bi1 S1 78.0(2) . .
O1 Bi1 S1 76.1(2) 2 .
O2 Bi1 S1 120.0(2) 2 .
O2 Bi1 S1 83.3(2) . .
N3 Bi1 S1 152.7(2) 2 .
N3 Bi1 S1 67.53(18) . .
N4 Bi1 S1 124.22(7) . 2
O1 Bi1 S1 76.1(2) . 2
O1 Bi1 S1 78.0(2) 2 2
O2 Bi1 S1 83.3(2) 2 2
O2 Bi1 S1 120.0(2) . 2
N3 Bi1 S1 67.53(18) 2 2
N3 Bi1 S1 152.7(2) . 2
S1 Bi1 S1 111.57(14) . 2
C2 S1 Bi1 99.8(4) . .
N5 O1 Bi1 96.7(7) . .
N5 O2 Bi1 95.9(7) . .
C2 N1 C1 124.9(10) . .
C2 N1 H1A 118.0 . .
C1 N1 H1A 117.1 . .
N3 N2 C2 119.1(8) . .
N3 N2 H2A 121.6 . .
C2 N2 H2A 119.3 . .
C3 N3 N2 118.5(8) . .
C3 N3 Bi1 118.9(6) . .
N2 N3 Bi1 118.0(6) . .
C5 N4 C5 119.1(11) 2 .
C5 N4 Bi1 120.4(5) 2 .
C5 N4 Bi1 120.4(5) . .
O3 N5 O2 119.3(12) . .
O3 N5 O1 123.0(11) . .
O2 N5 O1 117.7(12) . .
O5 N6 O4 119.7(8) . .
O5 N6 O4 119.7(8) . 2_656
O4 N6 O4 120.6(15) . 2_656
N1 C1 H1B 109.5 . .
N1 C1 H1C 109.5 . .
H1B C1 H1C 109.5 . .
N1 C1 H1D 109.5 . .
H1B C1 H1D 109.5 . .
H1C C1 H1D 109.5 . .
N1 C2 N2 113.5(9) . .
N1 C2 S1 122.6(9) . .
N2 C2 S1 124.0(7) . .
N3 C3 C5 115.0(8) . .
N3 C3 C4 124.1(9) . .
C5 C3 C4 120.9(8) . .
C3 C4 H4A 109.5 . .
C3 C4 H4B 109.5 . .
H4A C4 H4B 109.5 . .
C3 C4 H4C 109.5 . .
H4A C4 H4C 109.5 . .
H4B C4 H4C 109.5 . .
N4 C5 C6 122.2(9) . .
N4 C5 C3 116.7(8) . .
C6 C5 C3 121.1(8) . .
C7 C6 C5 117.1(10) . .
C7 C6 H6B 121.4 . .
C5 C6 H6B 121.4 . .
C6 C7 C6 122.2(13) 2 .
C6 C7 H7C 118.9 2 .
C6 C7 H7C 118.9 . .

loop_
_geom_bond_atom_site_label_1
_geom_bond_atom_site_label_2
_geom_bond_distance
_geom_bond_site_symmetry_2
Bi1 N4 2.494(10) .
Bi1 O1 2.528(9) .
Bi1 O1 2.528(9) 2
Bi1 O2 2.546(9) 2
Bi1 O2 2.546(9) .
Bi1 N3 2.550(7) 2
Bi1 N3 2.550(7) .
Bi1 S1 2.807(3) .
Bi1 S1 2.807(3) 2
S1 C2 1.664(10) .
O1 N5 1.244(13) .
O2 N5 1.241(13) .
O3 N5 1.21(2) .
O4 N6 1.227(11) .
O5 N6 1.22(3) .
N1 C2 1.301(12) .
N1 C1 1.457(13) .
N1 H1A 0.8586 .
N2 N3 1.349(10) .
N2 C2 1.391(14) .
N2 H2A 0.8580 .
N3 C3 1.287(11) .
N4 C5 1.336(9) 2
N4 C5 1.336(9) .
N6 O4 1.227(11) 2_656
C1 H1B 0.9600 .
C1 H1C 0.9600 .
C1 H1D 0.9600 .
C3 C5 1.475(12) .
C3 C4 1.484(12) .
C4 H4A 0.9600 .
C4 H4B 0.9600 .
C4 H4C 0.9600 .
C5 C6 1.391(12) .
C6 C7 1.365(11) .
C6 H6B 0.9300 .
C7 C6 1.365(11) 2
C7 H7C 0.9300 .

loop_
_geom_hbond_atom_site_label_D
_geom_hbond_atom_site_label_H
_geom_hbond_atom_site_label_A
_geom_hbond_distance_DH
_geom_hbond_distance_HA
_geom_hbond_distance_DA
_geom_hbond_angle_DHA
_geom_hbond_site_symmetry_A
N1 H1A O5 0.86 2.06 2.876(10) 157.6 1_554
N1 H1A O4 0.86 2.59 3.262(12) 135.6 2_655
N1 H1A N6 0.86 2.68 3.491(14) 158.2 1_554
N2 H2A O4 0.86 2.14 2.854(10) 140.0 2_655
N2 H2A O3 0.86 2.38 2.981(16) 127.7 1_655

loop_
_geom_torsion_atom_site_label_1
_geom_torsion_atom_site_label_2
_geom_torsion_atom_site_label_3
_geom_torsion_atom_site_label_4
_geom_torsion
_geom_torsion_site_symmetry_1
_geom_torsion_site_symmetry_4
N4 Bi1 S1 C2 52.1(4) . .
O1 Bi1 S1 C2 162.4(5) . .
O1 Bi1 S1 C2 -57.0(5) 2 .
O2 Bi1 S1 C2 -33.1(5) 2 .
O2 Bi1 S1 C2 112.4(5) . .
N3 Bi1 S1 C2 149.6(6) 2 .
N3 Bi1 S1 C2 22.6(5) . .
S1 Bi1 S1 C2 -127.9(4) 2 .
N4 Bi1 O1 N5 29.2(7) . .
O1 Bi1 O1 N5 -150.8(7) 2 .
O2 Bi1 O1 N5 123.2(9) 2 .
O2 Bi1 O1 N5 -1.7(6) . .
N3 Bi1 O1 N5 80.9(7) 2 .
N3 Bi1 O1 N5 -44.2(8) . .
S1 Bi1 O1 N5 -93.1(7) . .
S1 Bi1 O1 N5 150.8(7) 2 .
N4 Bi1 O2 N5 -148.3(7) . .
O1 Bi1 O2 N5 1.7(6) . .
O1 Bi1 O2 N5 108.6(9) 2 .
O2 Bi1 O2 N5 -148.3(7) 2 .
N3 Bi1 O2 N5 -81.8(7) 2 .
N3 Bi1 O2 N5 149.3(7) . .
S1 Bi1 O2 N5 81.6(7) . .
S1 Bi1 O2 N5 -29.5(7) 2 .
C2 N2 N3 C3 -173.3(9) . .
C2 N2 N3 Bi1 31.0(10) . .
N4 Bi1 N3 C3 20.7(7) . .
O1 Bi1 N3 C3 120.7(7) . .
O1 Bi1 N3 C3 -105.6(8) 2 .
O2 Bi1 N3 C3 -54.3(7) 2 .
O2 Bi1 N3 C3 89.7(7) . .
N3 Bi1 N3 C3 20.7(7) 2 .
S1 Bi1 N3 C3 173.6(8) . .
S1 Bi1 N3 C3 -92.7(8) 2 .
N4 Bi1 N3 N2 176.3(7) . .
O1 Bi1 N3 N2 -83.8(7) . .
O1 Bi1 N3 N2 50.0(7) 2 .
O2 Bi1 N3 N2 101.3(7) 2 .
O2 Bi1 N3 N2 -114.8(7) . .
N3 Bi1 N3 N2 176.3(7) 2 .
S1 Bi1 N3 N2 -30.8(6) . .
S1 Bi1 N3 N2 62.9(8) 2 .
O1 Bi1 N4 C5 48.2(5) . 2
O1 Bi1 N4 C5 -131.8(5) 2 2
O2 Bi1 N4 C5 -107.3(5) 2 2
O2 Bi1 N4 C5 72.7(5) . 2
N3 Bi1 N4 C5 -10.0(5) 2 2
N3 Bi1 N4 C5 170.0(5) . 2
S1 Bi1 N4 C5 139.4(4) . 2
S1 Bi1 N4 C5 -40.6(4) 2 2
O1 Bi1 N4 C5 -131.8(5) . .
O1 Bi1 N4 C5 48.2(5) 2 .
O2 Bi1 N4 C5 72.7(5) 2 .
O2 Bi1 N4 C5 -107.3(5) . .
N3 Bi1 N4 C5 170.0(5) 2 .
N3 Bi1 N4 C5 -10.0(5) . .
S1 Bi1 N4 C5 -40.6(4) . .
S1 Bi1 N4 C5 139.4(4) 2 .
Bi1 O2 N5 O3 177.1(13) . .
Bi1 O2 N5 O1 -2.9(11) . .
Bi1 O1 N5 O3 -177.1(14) . .
Bi1 O1 N5 O2 2.9(11) . .
C1 N1 C2 N2 176.7(13) . .
C1 N1 C2 S1 -2(2) . .
N3 N2 C2 N1 178.1(10) . .
N3 N2 C2 S1 -2.8(13) . .
Bi1 S1 C2 N1 157.7(10) . .
Bi1 S1 C2 N2 -21.2(10) . .
N2 N3 C3 C5 176.4(8) . .
Bi1 N3 C3 C5 -28.2(11) . .
N2 N3 C3 C4 -0.2(15) . .
Bi1 N3 C3 C4 155.3(8) . .
C5 N4 C5 C6 0.1(7) 2 .
Bi1 N4 C5 C6 -179.9(7) . .
C5 N4 C5 C3 -179.2(9) 2 .
Bi1 N4 C5 C3 0.8(9) . .
N3 C3 C5 N4 18.2(12) . .
C4 C3 C5 N4 -165.1(8) . .
N3 C3 C5 C6 -161.1(9) . .
C4 C3 C5 C6 15.6(14) . .
N4 C5 C6 C7 -0.1(13) . .
C3 C5 C6 C7 179.1(7) . .
C5 C6 C7 C6 0.1(6) . 2
